data_7117348
loop_
_publ_author_name
'Thomas Simler'
'Andreas A. Danopoulos'
'Pierre Braunstein'

_publ_section_title
;
 N-Heterocyclic carbene-phosphino-picolines as precursors of anionic
 'pincer' ligands with dearomatised pyridine backbones; transmetallation
 from potassium to chromium
;
_journal_name_full Chem.Commun.
_journal_page_first 10699
_journal_paper_doi 10.1039/C5cc02920A
_journal_volume 51
_journal_year 2015
_chemical_formula_moiety 'C33 H48 N3 P, C H2 Cl2, 2(Br)'
_chemical_formula_sum 'C34 H50 Br2 Cl2 N3 P'
_chemical_formula_weight 762.46
_chemical_name_systematic
;
 ?
;
_space_group_crystal_system monoclinic
_space_group_IT_number 14
_space_group_name_Hall '-P 2ybc'
_space_group_name_H-M_alt 'P 1 21/c 1'
_symmetry_space_group_name_Hall '-P 2ybc'
_symmetry_space_group_name_H-M 'P 1 21/c 1'
_atom_sites_solution_hydrogens mixed
_atom_sites_solution_primary direct
_atom_sites_solution_secondary difmap
_audit_creation_method SHELXL-2013
_audit_update_record
;
2015-04-02 deposited with the CCDC.
2015-05-19 downloaded from the CCDC.
;
_cell_angle_alpha 90
_cell_angle_beta 123.958(2)
_cell_angle_gamma 90
_cell_formula_units_Z 4
_cell_length_a 12.1055(4)
_cell_length_b 25.0614(9)
_cell_length_c 14.6620(4)
_cell_measurement_reflns_used 7390
_cell_measurement_temperature 173(2)
_cell_measurement_theta_max 26.76
_cell_measurement_theta_min 2.33
_cell_volume 3689.5(2)
_computing_cell_refinement 'Bruker SAINT'
_computing_data_collection 'Bruker APEX2'
_computing_data_reduction 'Bruker SAINT'
_computing_molecular_graphics 'Bruker SHELXTL'
_computing_publication_material 'Bruker SHELXTL'
_computing_structure_refinement 'SHELXL-2013 (Sheldrick, 2013)'
_computing_structure_solution 'SHELXS-2013 (Sheldrick, 2013)'
_diffrn_ambient_temperature 173(2)
_diffrn_measured_fraction_theta_full 1.000
_diffrn_measured_fraction_theta_max 1.000
_diffrn_measurement_device_type 'Bruker APEX-II CCD'
_diffrn_measurement_method '\f and \w scans'
_diffrn_radiation_type MoK\a
_diffrn_radiation_wavelength 0.71073
_diffrn_reflns_av_R_equivalents 0.0413
_diffrn_reflns_av_unetI/netI 0.0399
_diffrn_reflns_laue_measured_fraction_full 1.000
_diffrn_reflns_laue_measured_fraction_max 1.000
_diffrn_reflns_limit_h_max 15
_diffrn_reflns_limit_h_min -15
_diffrn_reflns_limit_k_max 32
_diffrn_reflns_limit_k_min -33
_diffrn_reflns_limit_l_max 19
_diffrn_reflns_limit_l_min -19
_diffrn_reflns_number 36844
_diffrn_reflns_point_group_measured_fraction_full 1.000
_diffrn_reflns_point_group_measured_fraction_max 1.000
_diffrn_reflns_theta_full 25.242
_diffrn_reflns_theta_max 28.005
_diffrn_reflns_theta_min 1.625
_diffrn_source 'fine focus sealed tube'
_exptl_absorpt_coefficient_mu 2.412
_exptl_absorpt_correction_T_max 0.7456
_exptl_absorpt_correction_T_min 0.6625
_exptl_absorpt_correction_type multi-scan
_exptl_absorpt_process_details sadabs
_exptl_crystal_colour colourless
_exptl_crystal_density_diffrn 1.373
_exptl_crystal_description prism
_exptl_crystal_F_000 1576
_exptl_crystal_size_max 0.350
_exptl_crystal_size_mid 0.250
_exptl_crystal_size_min 0.200
_refine_diff_density_max 1.113
_refine_diff_density_min -1.015
_refine_diff_density_rms 0.086
_refine_ls_extinction_coef .
_refine_ls_extinction_method none
_refine_ls_goodness_of_fit_ref 1.021
_refine_ls_hydrogen_treatment mixed
_refine_ls_matrix_type full
_refine_ls_number_parameters 372
_refine_ls_number_reflns 8912
_refine_ls_number_restraints 0
_refine_ls_restrained_S_all 1.021
_refine_ls_R_factor_all 0.0934
_refine_ls_R_factor_gt 0.0585
_refine_ls_shift/su_max 0.001
_refine_ls_shift/su_mean 0.000
_refine_ls_structure_factor_coef Fsqd
_refine_ls_weighting_details 'w=1/[\s^2^(Fo^2^)+(0.0581P)^2^+8.2172P] where P=(Fo^2^+2Fc^2^)/3'
_refine_ls_weighting_scheme calc
_refine_ls_wR_factor_gt 0.1313
_refine_ls_wR_factor_ref 0.1487
_reflns_Friedel_coverage 0.000
_reflns_friedel_fraction_full .
_reflns_friedel_fraction_max .
_reflns_number_gt 6146
_reflns_number_total 8912
_reflns_threshold_expression 'I > 2\s(I)'
_cod_data_source_file c5cc02920a3-4.cif
_cod_data_source_block pbts150113
_cod_database_code 7117348
_shelx_space_group_comment
;
The symmetry employed for this shelxl refinement is uniquely defined
by the following loop, which should always be used as a source of
symmetry information in preference to the above space-group names.
They are only intended as comments.
;
_shelx_estimated_absorpt_t_min 0.486
_shelx_estimated_absorpt_t_max 0.644
_shelxl_version_number 2013-4

loop_
_space_group_symop_operation_xyz
'x, y, z'
'-x, y+1/2, -z+1/2'
'-x, -y, -z'
'x, -y-1/2, z-1/2'

loop_
_atom_site_label
_atom_site_type_symbol
_atom_site_fract_x
_atom_site_fract_y
_atom_site_fract_z
_atom_site_U_iso_or_equiv
_atom_site_adp_type
_atom_site_occupancy
_atom_site_site_symmetry_order
_atom_site_calc_flag
_atom_site_refinement_flags_posn
_atom_site_refinement_flags_adp
_atom_site_refinement_flags_occupancy
_atom_site_disorder_assembly
_atom_site_disorder_group
C1 C 0.6033(3) 0.73527(15) 0.3774(3) 0.0291(7) Uani 1 1 d . . . . .
H1 H 0.5719 0.7597 0.4075 0.035 Uiso 1 1 calc R U . . .
C2 C 0.7289(4) 0.67729(16) 0.3606(3) 0.0342(8) Uani 1 1 d . . . . .
H2 H 0.8009 0.6545 0.3781 0.041 Uiso 1 1 calc R U . . .
C3 C 0.6161(4) 0.68457(16) 0.2603(3) 0.0354(8) Uani 1 1 d . . . . .
H3 H 0.5938 0.6680 0.1938 0.043 Uiso 1 1 calc R U . . .
C4 C 0.4080(4) 0.74119(16) 0.1868(3) 0.0324(8) Uani 1 1 d . . . . .
C5 C 0.2965(4) 0.71335(18) 0.1648(3) 0.0412(9) Uani 1 1 d . . . . .
C6 C 0.1730(4) 0.7360(2) 0.0874(4) 0.0503(11) Uani 1 1 d . . . . .
H6 H 0.0939 0.7187 0.0708 0.060 Uiso 1 1 calc R U . . .
C7 C 0.1637(4) 0.7828(2) 0.0347(4) 0.0518(12) Uani 1 1 d . . . . .
H7 H 0.0785 0.7976 -0.0171 0.062 Uiso 1 1 calc R U . . .
C8 C 0.2761(5) 0.8084(2) 0.0559(4) 0.0490(11) Uani 1 1 d . . . . .
H8 H 0.2676 0.8404 0.0177 0.059 Uiso 1 1 calc R U . . .
C9 C 0.4032(4) 0.78799(17) 0.1333(3) 0.0413(9) Uani 1 1 d . . . . .
C10 C 0.3041(5) 0.6599(2) 0.2162(5) 0.0579(13) Uani 1 1 d . . . . .
H10 H 0.3987 0.6535 0.2780 0.069 Uiso 1 1 calc R U . . .
C11 C 0.2626(7) 0.6158(2) 0.1302(7) 0.090(2) Uani 1 1 d . . . . .
H11A H 0.1678 0.6196 0.0718 0.135 Uiso 1 1 calc R U . . .
H11B H 0.2782 0.5808 0.1653 0.135 Uiso 1 1 calc R U . . .
H11C H 0.3152 0.6189 0.0984 0.135 Uiso 1 1 calc R U . . .
C12 C 0.2177(6) 0.6580(3) 0.2628(5) 0.0761(18) Uani 1 1 d . . . . .
H12A H 0.2397 0.6884 0.3122 0.114 Uiso 1 1 calc R U . . .
H12B H 0.2350 0.6247 0.3037 0.114 Uiso 1 1 calc R U . . .
H12C H 0.1235 0.6597 0.2023 0.114 Uiso 1 1 calc R U . . .
C13 C 0.5276(5) 0.8169(2) 0.1591(5) 0.0629(14) Uani 1 1 d . . . . .
H13 H 0.6064 0.7937 0.2082 0.075 Uiso 1 1 calc R U . . .
C14 C 0.5457(9) 0.8695(3) 0.2186(6) 0.109(3) Uani 1 1 d . . . . .
H14A H 0.4761 0.8947 0.1678 0.164 Uiso 1 1 calc R U . . .
H14B H 0.6333 0.8846 0.2447 0.164 Uiso 1 1 calc R U . . .
H14C H 0.5392 0.8631 0.2814 0.164 Uiso 1 1 calc R U . . .
C15 C 0.5221(7) 0.8279(3) 0.0534(5) 0.0777(18) Uani 1 1 d . . . . .
H15A H 0.4977 0.7951 0.0099 0.116 Uiso 1 1 calc R U . . .
H15B H 0.6096 0.8401 0.0727 0.116 Uiso 1 1 calc R U . . .
H15C H 0.4555 0.8555 0.0102 0.116 Uiso 1 1 calc R U . . .
C16 C 0.8197(4) 0.71453(16) 0.5492(3) 0.0327(8) Uani 1 1 d . . . . .
C17 C 0.8104(5) 0.75256(19) 0.6121(3) 0.0485(11) Uani 1 1 d . . . . .
H17 H 0.7364 0.7761 0.5815 0.058 Uiso 1 1 calc R U . . .
C18 C 0.9137(5) 0.7550(2) 0.7221(4) 0.0644(14) Uani 1 1 d . . . . .
H18 H 0.9132 0.7812 0.7687 0.077 Uiso 1 1 calc R U . . .
C19 C 1.0171(5) 0.7192(2) 0.7632(4) 0.0616(14) Uani 1 1 d . . . . .
H19 H 1.0882 0.7201 0.8387 0.074 Uiso 1 1 calc R U . . .
C20 C 1.0162(4) 0.68228(19) 0.6940(3) 0.0477(11) Uani 1 1 d . . . . .
C21 C 1.1292(5) 0.6428(2) 0.7345(5) 0.0751(17) Uani 1 1 d . . . . .
H21A H 1.1705 0.6363 0.8138 0.090 Uiso 1 1 calc R U . . .
H21B H 1.1979 0.6590 0.7263 0.090 Uiso 1 1 calc R U . . .
C22 C 0.9536(7) 0.5447(2) 0.6687(5) 0.0717(17) Uani 1 1 d . . . . .
H22 H 0.9841 0.5068 0.6853 0.086 Uiso 1 1 calc R U . A 1
C23 C 0.8125(17) 0.5442(6) 0.5450(14) 0.0873(15) Uani 0.5 1 d . . P B 1
H23A H 0.7733 0.5804 0.5267 0.105 Uiso 0.5 1 calc R U P B 1
H23B H 0.8308 0.5338 0.4895 0.105 Uiso 0.5 1 calc R U P B 1
C24 C 0.7145(16) 0.5052(6) 0.5419(14) 0.0873(15) Uani 0.5 1 d . . P B 1
H24A H 0.7481 0.4683 0.5489 0.105 Uiso 0.5 1 calc R U P B 1
H24B H 0.6280 0.5081 0.4700 0.105 Uiso 0.5 1 calc R U P B 1
C25 C 0.6935(16) 0.5158(6) 0.6348(14) 0.0873(15) Uani 0.5 1 d . . P B 1
H25A H 0.6459 0.5500 0.6206 0.105 Uiso 0.5 1 calc R U P B 1
H25B H 0.6368 0.4872 0.6345 0.105 Uiso 0.5 1 calc R U P B 1
C26 C 0.8196(16) 0.5179(7) 0.7439(15) 0.0873(15) Uani 0.5 1 d . . P B 1
H26A H 0.8617 0.4822 0.7631 0.105 Uiso 0.5 1 calc R U P B 1
H26B H 0.8016 0.5279 0.7997 0.105 Uiso 0.5 1 calc R U P B 1
C27 C 0.9153(15) 0.5587(6) 0.7452(14) 0.0873(15) Uani 0.5 1 d . . P B 1
H27A H 0.8722 0.5943 0.7252 0.105 Uiso 0.5 1 calc R U P B 1
H27B H 0.9966 0.5612 0.8207 0.105 Uiso 0.5 1 calc R U P B 1
C23B C 0.8215(17) 0.5584(6) 0.5899(14) 0.0873(15) Uani 0.5 1 d . . P B 2
H23C H 0.8022 0.5556 0.5149 0.105 Uiso 0.5 1 calc R U P B 2
H23D H 0.8030 0.5954 0.6014 0.105 Uiso 0.5 1 calc R U P B 2
C24B C 0.7359(16) 0.5181(6) 0.6052(14) 0.0873(15) Uani 0.5 1 d . . P B 2
H24C H 0.6402 0.5253 0.5505 0.105 Uiso 0.5 1 calc R U P B 2
H24D H 0.7554 0.4813 0.5935 0.105 Uiso 0.5 1 calc R U P B 2
C25B C 0.7675(16) 0.5234(8) 0.7209(16) 0.0873(15) Uani 0.5 1 d . . P B 2
H25C H 0.7442 0.5599 0.7307 0.105 Uiso 0.5 1 calc R U P B 2
H25D H 0.7121 0.4978 0.7301 0.105 Uiso 0.5 1 calc R U P B 2
C26B C 0.9108(15) 0.5131(6) 0.8068(14) 0.0873(15) Uani 0.5 1 d . . P B 2
H26C H 0.9341 0.4761 0.7999 0.105 Uiso 0.5 1 calc R U P B 2
H26D H 0.9277 0.5172 0.8808 0.105 Uiso 0.5 1 calc R U P B 2
C27B C 0.9953(15) 0.5523(6) 0.7929(13) 0.0873(15) Uani 0.5 1 d . . P B 2
H27C H 1.0912 0.5445 0.8457 0.105 Uiso 0.5 1 calc R U P B 2
H27D H 0.9776 0.5893 0.8051 0.105 Uiso 0.5 1 calc R U P B 2
C28 C 1.2017(11) 0.5271(4) 0.7064(11) 0.063(2) Uani 0.5 1 d . . P C 1
H28 H 1.1643 0.4940 0.6610 0.075 Uiso 0.5 1 calc R U P C 1
C29 C 1.261(2) 0.5176(12) 0.839(2) 0.129(3) Uani 0.5 1 d . . P C 1
H29A H 1.3017 0.5507 0.8816 0.155 Uiso 0.5 1 calc R U P C 1
H29B H 1.1890 0.5061 0.8475 0.155 Uiso 0.5 1 calc R U P C 1
C30 C 1.3681(17) 0.4723(8) 0.8753(16) 0.129(3) Uani 0.5 1 d . . P C 1
H30A H 1.4023 0.4623 0.9521 0.155 Uiso 0.5 1 calc R U P C 1
H30B H 1.3231 0.4405 0.8289 0.155 Uiso 0.5 1 calc R U P C 1
C31 C 1.4631(18) 0.4832(9) 0.8704(17) 0.129(3) Uani 0.5 1 d . . P C 1
H31A H 1.5239 0.4521 0.8956 0.155 Uiso 0.5 1 calc R U P C 1
H31B H 1.5128 0.5134 0.9205 0.155 Uiso 0.5 1 calc R U P C 1
C32 C 1.418(2) 0.4989(10) 0.7482(16) 0.129(3) Uani 0.5 1 d . . P C 1
H32A H 1.3699 0.4687 0.6978 0.155 Uiso 0.5 1 calc R U P C 1
H32B H 1.4978 0.5066 0.7473 0.155 Uiso 0.5 1 calc R U P C 1
C33 C 1.3221(17) 0.5512(9) 0.7067(17) 0.129(3) Uani 0.5 1 d . . P C 1
H33A H 1.3642 0.5814 0.7587 0.155 Uiso 0.5 1 calc R U P C 1
H33B H 1.2951 0.5627 0.6324 0.155 Uiso 0.5 1 calc R U P C 1
C28B C 1.2512(11) 0.5523(4) 0.7351(11) 0.063(2) Uani 0.5 1 d . . P C 2
H28B H 1.3173 0.5822 0.7658 0.075 Uiso 0.5 1 calc R U P C 2
C29B C 1.287(2) 0.5125(11) 0.822(2) 0.129(3) Uani 0.5 1 d . . P C 2
H29C H 1.2061 0.4953 0.8091 0.155 Uiso 0.5 1 calc R U P C 2
H29D H 1.3338 0.5304 0.8950 0.155 Uiso 0.5 1 calc R U P C 2
C30B C 1.3934(19) 0.4640(9) 0.8214(17) 0.129(3) Uani 0.5 1 d . . P C 2
H30C H 1.4542 0.4501 0.8971 0.155 Uiso 0.5 1 calc R U P C 2
H30D H 1.3381 0.4338 0.7743 0.155 Uiso 0.5 1 calc R U P C 2
C31B C 1.4571(19) 0.4798(9) 0.7898(18) 0.129(3) Uani 0.5 1 d . . P C 2
H31C H 1.5149 0.4504 0.7950 0.155 Uiso 0.5 1 calc R U P C 2
H31D H 1.5161 0.5084 0.8402 0.155 Uiso 0.5 1 calc R U P C 2
C32B C 1.3915(18) 0.4985(9) 0.6895(16) 0.129(3) Uani 0.5 1 d . . P C 2
H32C H 1.3722 0.4688 0.6380 0.155 Uiso 0.5 1 calc R U P C 2
H32D H 1.4481 0.5246 0.6831 0.155 Uiso 0.5 1 calc R U P C 2
C33B C 1.2553(18) 0.5265(9) 0.6547(16) 0.129(3) Uani 0.5 1 d . . P C 2
H33C H 1.2323 0.5526 0.5960 0.155 Uiso 0.5 1 calc R U P C 2
H33D H 1.1847 0.4989 0.6223 0.155 Uiso 0.5 1 calc R U P C 2
C34 C 0.8098(8) 0.8922(3) 0.5325(6) 0.092(2) Uani 1 1 d . . . . .
H34A H 0.7199 0.8825 0.5133 0.111 Uiso 1 1 calc R U . . .
H34B H 0.8726 0.8895 0.6133 0.111 Uiso 1 1 calc R U . . .
N1 N 0.7201(3) 0.70945(12) 0.4336(2) 0.0291(6) Uani 1 1 d . . . . .
N2 N 0.5390(3) 0.72083(13) 0.2726(2) 0.0294(6) Uani 1 1 d . . . . .
N3 N 0.9185(3) 0.67968(14) 0.5865(3) 0.0403(8) Uani 1 1 d . . . . .
P1 P 1.07899(14) 0.58007(6) 0.66333(11) 0.0618(4) Uani 1 1 d . . . . .
Br1 Br 0.98232(4) 0.89902(2) 0.85555(4) 0.04471(13) Uani 1 1 d . . . . .
Br2 Br 0.47916(4) 0.83449(2) 0.46548(3) 0.04640(14) Uani 1 1 d . . . . .
Cl1 Cl 0.8083(5) 0.95707(11) 0.4909(2) 0.207(2) Uani 1 1 d . . . . .
Cl2 Cl 0.85916(18) 0.84729(9) 0.46662(17) 0.0984(6) Uani 1 1 d . . . . .
H1P H 1.022(4) 0.5823(17) 0.552(3) 0.045(12) Uiso 1 1 d . . . . .

loop_
_atom_site_aniso_label
_atom_site_aniso_U_11
_atom_site_aniso_U_22
_atom_site_aniso_U_33
_atom_site_aniso_U_23
_atom_site_aniso_U_13
_atom_site_aniso_U_12
C1 0.0266(18) 0.034(2) 0.0274(17) 0.0026(15) 0.0155(15) 0.0041(15)
C2 0.0299(19) 0.040(2) 0.0308(19) -0.0009(16) 0.0157(16) 0.0072(16)
C3 0.034(2) 0.042(2) 0.0295(19) -0.0008(16) 0.0172(17) 0.0067(17)
C4 0.0266(18) 0.038(2) 0.0272(18) 0.0055(15) 0.0119(15) 0.0088(16)
C5 0.030(2) 0.047(2) 0.042(2) 0.0073(19) 0.0170(18) 0.0062(18)
C6 0.025(2) 0.064(3) 0.047(3) 0.007(2) 0.0113(19) 0.006(2)
C7 0.035(2) 0.068(3) 0.037(2) 0.009(2) 0.0107(19) 0.019(2)
C8 0.046(3) 0.051(3) 0.040(2) 0.016(2) 0.018(2) 0.014(2)
C9 0.036(2) 0.044(2) 0.038(2) 0.0104(18) 0.0167(18) 0.0087(18)
C10 0.035(2) 0.058(3) 0.073(3) 0.021(3) 0.026(2) 0.005(2)
C11 0.095(5) 0.050(3) 0.131(6) 0.002(4) 0.068(5) -0.001(3)
C12 0.054(3) 0.096(5) 0.080(4) 0.030(3) 0.039(3) -0.002(3)
C13 0.050(3) 0.062(3) 0.068(3) 0.033(3) 0.028(3) 0.007(2)
C14 0.130(7) 0.125(7) 0.072(4) -0.033(4) 0.055(5) -0.070(6)
C15 0.089(4) 0.077(4) 0.099(5) -0.009(3) 0.071(4) -0.013(3)
C16 0.0282(19) 0.038(2) 0.0248(17) 0.0023(15) 0.0105(15) 0.0002(16)
C17 0.047(3) 0.050(3) 0.035(2) -0.0047(19) 0.014(2) 0.007(2)
C18 0.065(3) 0.070(4) 0.035(2) -0.015(2) 0.014(2) -0.005(3)
C19 0.050(3) 0.069(3) 0.030(2) -0.001(2) 0.000(2) -0.006(3)
C20 0.029(2) 0.054(3) 0.035(2) 0.006(2) 0.0027(18) -0.0024(19)
C21 0.033(3) 0.082(4) 0.061(3) 0.008(3) -0.004(2) 0.012(3)
C22 0.108(5) 0.048(3) 0.091(4) 0.018(3) 0.076(4) 0.026(3)
C23 0.092(4) 0.087(3) 0.115(5) 0.016(3) 0.077(4) 0.017(3)
C24 0.092(4) 0.087(3) 0.115(5) 0.016(3) 0.077(4) 0.017(3)
C25 0.092(4) 0.087(3) 0.115(5) 0.016(3) 0.077(4) 0.017(3)
C26 0.092(4) 0.087(3) 0.115(5) 0.016(3) 0.077(4) 0.017(3)
C27 0.092(4) 0.087(3) 0.115(5) 0.016(3) 0.077(4) 0.017(3)
C23B 0.092(4) 0.087(3) 0.115(5) 0.016(3) 0.077(4) 0.017(3)
C24B 0.092(4) 0.087(3) 0.115(5) 0.016(3) 0.077(4) 0.017(3)
C25B 0.092(4) 0.087(3) 0.115(5) 0.016(3) 0.077(4) 0.017(3)
C26B 0.092(4) 0.087(3) 0.115(5) 0.016(3) 0.077(4) 0.017(3)
C27B 0.092(4) 0.087(3) 0.115(5) 0.016(3) 0.077(4) 0.017(3)
C28 0.045(5) 0.033(5) 0.087(6) 0.004(4) 0.022(5) 0.004(3)
C29 0.092(5) 0.158(5) 0.115(6) 0.050(5) 0.044(4) 0.084(4)
C30 0.092(5) 0.158(5) 0.115(6) 0.050(5) 0.044(4) 0.084(4)
C31 0.092(5) 0.158(5) 0.115(6) 0.050(5) 0.044(4) 0.084(4)
C32 0.092(5) 0.158(5) 0.115(6) 0.050(5) 0.044(4) 0.084(4)
C33 0.092(5) 0.158(5) 0.115(6) 0.050(5) 0.044(4) 0.084(4)
C28B 0.045(5) 0.033(5) 0.087(6) 0.004(4) 0.022(5) 0.004(3)
C29B 0.092(5) 0.158(5) 0.115(6) 0.050(5) 0.044(4) 0.084(4)
C30B 0.092(5) 0.158(5) 0.115(6) 0.050(5) 0.044(4) 0.084(4)
C31B 0.092(5) 0.158(5) 0.115(6) 0.050(5) 0.044(4) 0.084(4)
C32B 0.092(5) 0.158(5) 0.115(6) 0.050(5) 0.044(4) 0.084(4)
C33B 0.092(5) 0.158(5) 0.115(6) 0.050(5) 0.044(4) 0.084(4)
C34 0.098(5) 0.104(6) 0.065(4) 0.009(4) 0.039(4) -0.007(4)
N1 0.0239(15) 0.0335(17) 0.0263(15) 0.0014(12) 0.0119(12) 0.0045(12)
N2 0.0244(15) 0.0344(17) 0.0277(15) 0.0048(13) 0.0134(13) 0.0051(12)
N3 0.0255(16) 0.045(2) 0.0383(18) 0.0024(15) 0.0101(14) 0.0031(14)
P1 0.0560(8) 0.0765(10) 0.0501(7) 0.0238(7) 0.0279(6) 0.0343(7)
Br1 0.0450(2) 0.0388(2) 0.0506(3) 0.00811(19) 0.0269(2) -0.00106(19)
Br2 0.0446(2) 0.0525(3) 0.0336(2) -0.00002(18) 0.01658(18) 0.0159(2)
Cl1 0.430(6) 0.0999(18) 0.130(2) -0.0125(15) 0.180(3) -0.020(3)
Cl2 0.0721(11) 0.1117(15) 0.1021(13) 0.0132(11) 0.0430(10) 0.0080(10)

loop_
_atom_type_symbol
_atom_type_description
_atom_type_scat_dispersion_real
_atom_type_scat_dispersion_imag
_atom_type_scat_source
C C 0.0033 0.0016 'International Tables Vol C Tables 4.2.6.8 and 6.1.1.4'
H H 0.0000 0.0000 'International Tables Vol C Tables 4.2.6.8 and 6.1.1.4'
N N 0.0061 0.0033 'International Tables Vol C Tables 4.2.6.8 and 6.1.1.4'
P P 0.1023 0.0942 'International Tables Vol C Tables 4.2.6.8 and 6.1.1.4'
Br Br -0.2901 2.4595 'International Tables Vol C Tables 4.2.6.8 and 6.1.1.4'
Cl Cl 0.1484 0.1585 'International Tables Vol C Tables 4.2.6.8 and 6.1.1.4'

loop_
_geom_angle_atom_site_label_1
_geom_angle_atom_site_label_2
_geom_angle_atom_site_label_3
_geom_angle
_geom_angle_site_symmetry_1
_geom_angle_site_symmetry_3
N2 C1 N1 108.4(3) . .
N2 C1 H1 125.8 . .
N1 C1 H1 125.8 . .
C3 C2 N1 107.2(3) . .
C3 C2 H2 126.4 . .
N1 C2 H2 126.4 . .
C2 C3 N2 107.0(3) . .
C2 C3 H3 126.5 . .
N2 C3 H3 126.5 . .
C5 C4 C9 124.2(4) . .
C5 C4 N2 118.2(3) . .
C9 C4 N2 117.6(3) . .
C4 C5 C6 116.5(4) . .
C4 C5 C10 123.3(4) . .
C6 C5 C10 120.2(4) . .
C7 C6 C5 121.2(4) . .
C7 C6 H6 119.4 . .
C5 C6 H6 119.4 . .
C6 C7 C8 120.8(4) . .
C6 C7 H7 119.6 . .
C8 C7 H7 119.6 . .
C7 C8 C9 120.9(4) . .
C7 C8 H8 119.6 . .
C9 C8 H8 119.6 . .
C4 C9 C8 116.4(4) . .
C4 C9 C13 122.6(4) . .
C8 C9 C13 121.0(4) . .
C5 C10 C11 109.0(5) . .
C5 C10 C12 112.5(4) . .
C11 C10 C12 110.6(5) . .
C5 C10 H10 108.2 . .
C11 C10 H10 108.2 . .
C12 C10 H10 108.2 . .
C10 C11 H11A 109.5 . .
C10 C11 H11B 109.5 . .
H11A C11 H11B 109.5 . .
C10 C11 H11C 109.5 . .
H11A C11 H11C 109.5 . .
H11B C11 H11C 109.5 . .
C10 C12 H12A 109.5 . .
C10 C12 H12B 109.5 . .
H12A C12 H12B 109.5 . .
C10 C12 H12C 109.5 . .
H12A C12 H12C 109.5 . .
H12B C12 H12C 109.5 . .
C9 C13 C14 111.2(5) . .
C9 C13 C15 110.9(5) . .
C14 C13 C15 109.4(5) . .
C9 C13 H13 108.4 . .
C14 C13 H13 108.4 . .
C15 C13 H13 108.4 . .
C13 C14 H14A 109.5 . .
C13 C14 H14B 109.5 . .
H14A C14 H14B 109.5 . .
C13 C14 H14C 109.5 . .
H14A C14 H14C 109.5 . .
H14B C14 H14C 109.5 . .
C13 C15 H15A 109.5 . .
C13 C15 H15B 109.5 . .
H15A C15 H15B 109.5 . .
C13 C15 H15C 109.5 . .
H15A C15 H15C 109.5 . .
H15B C15 H15C 109.5 . .
N3 C16 C17 125.0(4) . .
N3 C16 N1 113.4(3) . .
C17 C16 N1 121.6(3) . .
C16 C17 C18 116.9(4) . .
C16 C17 H17 121.5 . .
C18 C17 H17 121.5 . .
C19 C18 C17 119.4(5) . .
C19 C18 H18 120.3 . .
C17 C18 H18 120.3 . .
C20 C19 C18 119.1(4) . .
C20 C19 H19 120.4 . .
C18 C19 H19 120.4 . .
N3 C20 C19 122.7(4) . .
N3 C20 C21 116.0(4) . .
C19 C20 C21 121.3(4) . .
C20 C21 P1 113.9(3) . .
C20 C21 H21A 108.8 . .
P1 C21 H21A 108.8 . .
C20 C21 H21B 108.8 . .
P1 C21 H21B 108.8 . .
H21A C21 H21B 107.7 . .
C23B C22 C27B 113.6(9) . .
C27 C22 C23 105.3(9) . .
C23B C22 P1 116.6(7) . .
C27 C22 P1 123.2(8) . .
C27B C22 P1 104.7(6) . .
C23 C22 P1 109.6(6) . .
C27 C22 H22 105.8 . .
C23 C22 H22 105.8 . .
P1 C22 H22 105.8 . .
C24 C23 C22 110.4(11) . .
C24 C23 H23A 109.6 . .
C22 C23 H23A 109.6 . .
C24 C23 H23B 109.6 . .
C22 C23 H23B 109.6 . .
H23A C23 H23B 108.1 . .
C23 C24 C25 111.9(14) . .
C23 C24 H24A 109.2 . .
C25 C24 H24A 109.2 . .
C23 C24 H24B 109.2 . .
C25 C24 H24B 109.2 . .
H24A C24 H24B 107.9 . .
C26 C25 C24 112.6(13) . .
C26 C25 H25A 109.1 . .
C24 C25 H25A 109.1 . .
C26 C25 H25B 109.1 . .
C24 C25 H25B 109.1 . .
H25A C25 H25B 107.8 . .
C25 C26 C27 110.7(14) . .
C25 C26 H26A 109.5 . .
C27 C26 H26A 109.5 . .
C25 C26 H26B 109.5 . .
C27 C26 H26B 109.5 . .
H26A C26 H26B 108.1 . .
C22 C27 C26 112.7(13) . .
C22 C27 H27A 109.0 . .
C26 C27 H27A 109.0 . .
C22 C27 H27B 109.0 . .
C26 C27 H27B 109.0 . .
H27A C27 H27B 107.8 . .
C22 C23B C24B 105.6(12) . .
C22 C23B H23C 110.6 . .
C24B C23B H23C 110.6 . .
C22 C23B H23D 110.6 . .
C24B C23B H23D 110.6 . .
H23C C23B H23D 108.8 . .
C25B C24B C23B 109.5(14) . .
C25B C24B H24C 109.8 . .
C23B C24B H24C 109.8 . .
C25B C24B H24D 109.8 . .
C23B C24B H24D 109.8 . .
H24C C24B H24D 108.2 . .
C26B C25B C24B 112.1(12) . .
C26B C25B H25C 109.2 . .
C24B C25B H25C 109.2 . .
C26B C25B H25D 109.2 . .
C24B C25B H25D 109.2 . .
H25C C25B H25D 107.9 . .
C25B C26B C27B 109.2(13) . .
C25B C26B H26C 109.8 . .
C27B C26B H26C 109.8 . .
C25B C26B H26D 109.8 . .
C27B C26B H26D 109.8 . .
H26C C26B H26D 108.3 . .
C26B C27B C22 105.6(12) . .
C26B C27B H27C 110.6 . .
C22 C27B H27C 110.6 . .
C26B C27B H27D 110.6 . .
C22 C27B H27D 110.6 . .
H27C C27B H27D 108.8 . .
C33 C28 C29 104.9(14) . .
C33 C28 P1 107.2(9) . .
C29 C28 P1 104.0(9) . .
C33 C28 H28 113.3 . .
C29 C28 H28 113.3 . .
P1 C28 H28 113.3 . .
C30 C29 C28 103.6(14) . .
C30 C29 H29A 111.0 . .
C28 C29 H29A 111.0 . .
C30 C29 H29B 111.0 . .
C28 C29 H29B 111.0 . .
H29A C29 H29B 109.0 . .
C31 C30 C29 116(2) . .
C31 C30 H30A 108.2 . .
C29 C30 H30A 108.2 . .
C31 C30 H30B 108.2 . .
C29 C30 H30B 108.2 . .
H30A C30 H30B 107.4 . .
C30 C31 C32 112.2(18) . .
C30 C31 H31A 109.2 . .
C32 C31 H31A 109.2 . .
C30 C31 H31B 109.2 . .
C32 C31 H31B 109.2 . .
H31A C31 H31B 107.9 . .
C31 C32 C33 109.9(16) . .
C31 C32 H32A 109.7 . .
C33 C32 H32A 109.7 . .
C31 C32 H32B 109.7 . .
C33 C32 H32B 109.7 . .
H32A C32 H32B 108.2 . .
C28 C33 C32 99.2(15) . .
C28 C33 H33A 111.9 . .
C32 C33 H33A 111.9 . .
C28 C33 H33B 111.9 . .
C32 C33 H33B 111.9 . .
H33A C33 H33B 109.6 . .
C33B C28B C29B 106.8(14) . .
C33B C28B P1 104.9(10) . .
C29B C28B P1 115.9(11) . .
C33B C28B H28B 109.7 . .
C29B C28B H28B 109.7 . .
P1 C28B H28B 109.7 . .
C28B C29B C30B 108.7(15) . .
C28B C29B H29C 109.9 . .
C30B C29B H29C 109.9 . .
C28B C29B H29D 109.9 . .
C30B C29B H29D 109.9 . .
H29C C29B H29D 108.3 . .
C31B C30B C29B 114(2) . .
C31B C30B H30C 108.7 . .
C29B C30B H30C 108.7 . .
C31B C30B H30D 108.7 . .
C29B C30B H30D 108.7 . .
H30C C30B H30D 107.6 . .
C30B C31B C32B 117(2) . .
C30B C31B H31C 108.1 . .
C32B C31B H31C 108.1 . .
C30B C31B H31D 108.1 . .
C32B C31B H31D 108.1 . .
H31C C31B H31D 107.3 . .
C31B C32B C33B 112.8(18) . .
C31B C32B H32C 109.0 . .
C33B C32B H32C 109.0 . .
C31B C32B H32D 109.0 . .
C33B C32B H32D 109.0 . .
H32C C32B H32D 107.8 . .
C28B C33B C32B 117.5(15) . .
C28B C33B H33C 107.9 . .
C32B C33B H33C 107.9 . .
C28B C33B H33D 107.9 . .
C32B C33B H33D 107.9 . .
H33C C33B H33D 107.2 . .
Cl1 C34 Cl2 109.9(4) . .
Cl1 C34 H34A 109.7 . .
Cl2 C34 H34A 109.7 . .
Cl1 C34 H34B 109.7 . .
Cl2 C34 H34B 109.7 . .
H34A C34 H34B 108.2 . .
C1 N1 C2 108.3(3) . .
C1 N1 C16 125.8(3) . .
C2 N1 C16 125.9(3) . .
C1 N2 C3 109.1(3) . .
C1 N2 C4 123.7(3) . .
C3 N2 C4 127.1(3) . .
C16 N3 C20 116.8(4) . .
C21 P1 C22 115.2(3) . .
C21 P1 C28 119.4(4) . .
C22 P1 C28 99.9(4) . .
C21 P1 C28B 95.1(4) . .
C22 P1 C28B 119.8(4) . .
C21 P1 H1P 115.9(18) . .
C22 P1 H1P 101.5(18) . .
C28 P1 H1P 102.2(18) . .
C28B P1 H1P 110.2(18) . .

loop_
_geom_bond_atom_site_label_1
_geom_bond_atom_site_label_2
_geom_bond_distance
_geom_bond_site_symmetry_2
C1 N2 1.327(5) .
C1 N1 1.340(4) .
C1 H1 0.9500 .
C2 C3 1.348(5) .
C2 N1 1.391(5) .
C2 H2 0.9500 .
C3 N2 1.385(5) .
C3 H3 0.9500 .
C4 C5 1.388(6) .
C4 C9 1.394(6) .
C4 N2 1.459(4) .
C5 C6 1.397(6) .
C5 C10 1.515(6) .
C6 C7 1.373(7) .
C6 H6 0.9500 .
C7 C8 1.374(7) .
C7 H7 0.9500 .
C8 C9 1.402(6) .
C8 H8 0.9500 .
C9 C13 1.516(7) .
C10 C11 1.535(9) .
C10 C12 1.536(7) .
C10 H10 1.0000 .
C11 H11A 0.9800 .
C11 H11B 0.9800 .
C11 H11C 0.9800 .
C12 H12A 0.9800 .
C12 H12B 0.9800 .
C12 H12C 0.9800 .
C13 C14 1.528(9) .
C13 C15 1.539(8) .
C13 H13 1.0000 .
C14 H14A 0.9800 .
C14 H14B 0.9800 .
C14 H14C 0.9800 .
C15 H15A 0.9800 .
C15 H15B 0.9800 .
C15 H15C 0.9800 .
C16 N3 1.328(5) .
C16 C17 1.374(6) .
C16 N1 1.435(4) .
C17 C18 1.384(6) .
C17 H17 0.9500 .
C18 C19 1.375(8) .
C18 H18 0.9500 .
C19 C20 1.369(7) .
C19 H19 0.9500 .
C20 N3 1.344(5) .
C20 C21 1.515(7) .
C21 P1 1.796(6) .
C21 H21A 0.9900 .
C21 H21B 0.9900 .
C22 C23B 1.396(18) .
C22 C27 1.475(14) .
C22 C27B 1.605(16) .
C22 C23 1.657(19) .
C22 P1 1.797(6) .
C22 H22 1.0000 .
C23 C24 1.52(2) .
C23 H23A 0.9900 .
C23 H23B 0.9900 .
C24 C25 1.542(19) .
C24 H24A 0.9900 .
C24 H24B 0.9900 .
C25 C26 1.47(2) .
C25 H25A 0.9900 .
C25 H25B 0.9900 .
C26 C27 1.54(2) .
C26 H26A 0.9900 .
C26 H26B 0.9900 .
C27 H27A 0.9900 .
C27 H27B 0.9900 .
C23B C24B 1.55(2) .
C23B H23C 0.9900 .
C23B H23D 0.9900 .
C24B C25B 1.52(2) .
C24B H24C 0.9900 .
C24B H24D 0.9900 .
C25B C26B 1.49(2) .
C25B H25C 0.9900 .
C25B H25D 0.9900 .
C26B C27B 1.512(19) .
C26B H26C 0.9900 .
C26B H26D 0.9900 .
C27B H27C 0.9900 .
C27B H27D 0.9900 .
C28 C33 1.57(2) .
C28 C29 1.67(3) .
C28 P1 1.822(11) .
C28 H28 1.0000 .
C29 C30 1.58(2) .
C29 H29A 0.9900 .
C29 H29B 0.9900 .
C30 C31 1.22(3) .
C30 H30A 0.9900 .
C30 H30B 0.9900 .
C31 C32 1.60(3) .
C31 H31A 0.9900 .
C31 H31B 0.9900 .
C32 C33 1.63(2) .
C32 H32A 0.9900 .
C32 H32B 0.9900 .
C33 H33A 0.9900 .
C33 H33B 0.9900 .
C28B C33B 1.37(2) .
C28B C29B 1.48(3) .
C28B P1 1.866(11) .
C28B H28B 1.0000 .
C29B C30B 1.77(2) .
C29B H29C 0.9900 .
C29B H29D 0.9900 .
C30B C31B 1.17(3) .
C30B H30C 0.9900 .
C30B H30D 0.9900 .
C31B C32B 1.31(2) .
C31B H31C 0.9900 .
C31B H31D 0.9900 .
C32B C33B 1.59(2) .
C32B H32C 0.9900 .
C32B H32D 0.9900 .
C33B H33C 0.9900 .
C33B H33D 0.9900 .
C34 Cl1 1.732(7) .
C34 Cl2 1.790(8) .
C34 H34A 0.9900 .
C34 H34B 0.9900 .
P1 H1P 1.38(4) .

loop_
_geom_torsion_atom_site_label_1
_geom_torsion_atom_site_label_2
_geom_torsion_atom_site_label_3
_geom_torsion_atom_site_label_4
_geom_torsion
_geom_torsion_site_symmetry_1
_geom_torsion_site_symmetry_2
_geom_torsion_site_symmetry_3
_geom_torsion_site_symmetry_4
N1 C2 C3 N2 -0.3(4) . . . .
C9 C4 C5 C6 -3.1(6) . . . .
N2 C4 C5 C6 175.9(4) . . . .
C9 C4 C5 C10 174.0(4) . . . .
N2 C4 C5 C10 -7.0(6) . . . .
C4 C5 C6 C7 1.3(7) . . . .
C10 C5 C6 C7 -175.9(5) . . . .
C5 C6 C7 C8 0.7(7) . . . .
C6 C7 C8 C9 -1.1(7) . . . .
C5 C4 C9 C8 2.7(6) . . . .
N2 C4 C9 C8 -176.3(4) . . . .
C5 C4 C9 C13 -179.4(4) . . . .
N2 C4 C9 C13 1.6(6) . . . .
C7 C8 C9 C4 -0.5(7) . . . .
C7 C8 C9 C13 -178.4(5) . . . .
C4 C5 C10 C11 -104.9(5) . . . .
C6 C5 C10 C11 72.2(6) . . . .
C4 C5 C10 C12 132.1(5) . . . .
C6 C5 C10 C12 -50.9(7) . . . .
C4 C9 C13 C14 -109.5(6) . . . .
C8 C9 C13 C14 68.2(6) . . . .
C4 C9 C13 C15 128.5(5) . . . .
C8 C9 C13 C15 -53.7(7) . . . .
N3 C16 C17 C18 1.2(7) . . . .
N1 C16 C17 C18 -178.2(4) . . . .
C16 C17 C18 C19 -1.6(8) . . . .
C17 C18 C19 C20 0.7(9) . . . .
C18 C19 C20 N3 0.6(8) . . . .
C18 C19 C20 C21 178.5(5) . . . .
N3 C20 C21 P1 -32.6(6) . . . .
C19 C20 C21 P1 149.4(5) . . . .
C23B C22 C23 C24 -81(2) . . . .
C27 C22 C23 C24 -57.4(12) . . . .
C27B C22 C23 C24 -52.5(17) . . . .
P1 C22 C23 C24 168.2(8) . . . .
C22 C23 C24 C25 53.2(14) . . . .
C23 C24 C25 C26 -52.8(17) . . . .
C24 C25 C26 C27 54.2(18) . . . .
C23B C22 C27 C26 70.7(14) . . . .
C27B C22 C27 C26 -112(2) . . . .
C23 C22 C27 C26 61.1(14) . . . .
P1 C22 C27 C26 -172.3(9) . . . .
C25 C26 C27 C22 -62.7(17) . . . .
C27 C22 C23B C24B -62.6(12) . . . .
C27B C22 C23B C24B -64.3(14) . . . .
C23 C22 C23B C24B 95(3) . . . .
P1 C22 C23B C24B 173.8(8) . . . .
C22 C23B C24B C25B 60.3(14) . . . .
C23B C24B C25B C26B -59.3(17) . . . .
C24B C25B C26B C27B 59.0(18) . . . .
C25B C26B C27B C22 -56.1(14) . . . .
C23B C22 C27B C26B 64.2(13) . . . .
C27 C22 C27B C26B 60.9(17) . . . .
C23 C22 C27B C26B 51.8(16) . . . .
P1 C22 C27B C26B -167.6(8) . . . .
C33 C28 C29 C30 -67(2) . . . .
P1 C28 C29 C30 -179.3(15) . . . .
C28 C29 C30 C31 63(3) . . . .
C29 C30 C31 C32 -59(3) . . . .
C30 C31 C32 C33 61(3) . . . .
C29 C28 C33 C32 69.0(17) . . . .
P1 C28 C33 C32 179.2(11) . . . .
C31 C32 C33 C28 -64(2) . . . .
C33B C28B C29B C30B 28(2) . . . .
P1 C28B C29B C30B 144.7(14) . . . .
C28B C29B C30B C31B 28(3) . . . .
C29B C30B C31B C32B -60(3) . . . .
C30B C31B C32B C33B 33(3) . . . .
C29B C28B C33B C32B -57(2) . . . .
P1 C28B C33B C32B 179.4(16) . . . .
C31B C32B C33B C28B 33(3) . . . .
N2 C1 N1 C2 -0.2(4) . . . .
N2 C1 N1 C16 179.3(3) . . . .
C3 C2 N1 C1 0.3(4) . . . .
C3 C2 N1 C16 -179.1(4) . . . .
N3 C16 N1 C1 172.2(3) . . . .
C17 C16 N1 C1 -8.3(6) . . . .
N3 C16 N1 C2 -8.5(5) . . . .
C17 C16 N1 C2 171.1(4) . . . .
N1 C1 N2 C3 0.0(4) . . . .
N1 C1 N2 C4 -179.8(3) . . . .
C2 C3 N2 C1 0.2(4) . . . .
C2 C3 N2 C4 179.9(3) . . . .
C5 C4 N2 C1 -90.8(5) . . . .
C9 C4 N2 C1 88.3(5) . . . .
C5 C4 N2 C3 89.5(5) . . . .
C9 C4 N2 C3 -91.5(5) . . . .
C17 C16 N3 C20 0.0(6) . . . .
N1 C16 N3 C20 179.5(4) . . . .
C19 C20 N3 C16 -1.0(7) . . . .
C21 C20 N3 C16 -179.0(4) . . . .
C20 C21 P1 C22 -58.3(5) . . . .
C20 C21 P1 C28 -177.2(6) . . . .
C20 C21 P1 C28B 175.3(6) . . . .
C23B C22 P1 C21 85.4(9) . . . .
C27 C22 P1 C21 -13.5(9) . . . .
C27B C22 P1 C21 -41.0(7) . . . .
C23 C22 P1 C21 111.2(6) . . . .
C23B C22 P1 C28 -145.4(9) . . . .
C27 C22 P1 C28 115.8(9) . . . .
C27B C22 P1 C28 88.2(7) . . . .
C23 C22 P1 C28 -119.6(8) . . . .
C23B C22 P1 C28B -162.1(9) . . . .
C27 C22 P1 C28B 99.1(10) . . . .
C27B C22 P1 C28B 71.5(8) . . . .
C23 C22 P1 C28B -136.3(8) . . . .
C33 C28 P1 C21 -53.5(13) . . . .
C29 C28 P1 C21 57.3(13) . . . .
C33 C28 P1 C22 -179.9(11) . . . .
C29 C28 P1 C22 -69.2(13) . . . .
C33 C28 P1 C28B -35.7(14) . . . .
C29 C28 P1 C28B 75.1(19) . . . .
C33B C28B P1 C21 -139.2(13) . . . .
C29B C28B P1 C21 103.4(15) . . . .
C33B C28B P1 C22 97.8(13) . . . .
C29B C28B P1 C22 -19.6(16) . . . .
C33B C28B P1 C28 56.3(16) . . . .
C29B C28B P1 C28 -61.1(19) . . . .
